data_7135750
loop_
_publ_author_name
'Liu, Minxiu'
'Tan, Qi'
'Zhao, Feng'

_publ_section_title
;
 Three-component assembly of 2,3-disubstituted benzo[<i>e</i>]indoles from
 1,2-diketones, 2-tetralones, and NH<sub>4</sub>OAc.
;
_journal_issue 36
_journal_name_full 'Chemical communications (Cambridge, England)'
_journal_page_first 9289
_journal_page_last 9293
_journal_paper_doi 10.1039/d6cc01590e
_journal_volume 62
_journal_year 2026
_chemical_formula_moiety 'C20 H17 N O'
_chemical_formula_sum 'C20 H17 N O'
_chemical_formula_weight 287.35
_space_group_crystal_system orthorhombic
_space_group_IT_number 19
_space_group_name_Hall 'P 2ac 2ab'
_space_group_name_H-M_alt 'P 21 21 21'
_atom_sites_solution_hydrogens geom
_atom_sites_solution_primary dual
_audit_creation_date 2024-06-24
_audit_creation_method
;
Olex2 1.5
(compiled 2024.02.16 svn.r378c4104 for OlexSys, GUI svn.r6928)
;
_audit_update_record
;
2025-11-28 deposited with the CCDC.	2026-04-17 downloaded from the CCDC.
;
_cell_angle_alpha 90
_cell_angle_beta 90
_cell_angle_gamma 90
_cell_formula_units_Z 4
_cell_length_a 7.9657(4)
_cell_length_b 11.4669(5)
_cell_length_c 15.8658(7)
_cell_measurement_reflns_used 9493
_cell_measurement_temperature 100.00
_cell_measurement_theta_max 26.43
_cell_measurement_theta_min 2.19
_cell_volume 1449.21(12)
_computing_cell_refinement 'SAINT V8.38A (Bruker, 2018)'
_computing_data_reduction 'SAINT V8.38A (Bruker, 2018)'
_computing_molecular_graphics 'Olex2 1.5 (Dolomanov et al., 2009)'
_computing_publication_material 'Olex2 1.5 (Dolomanov et al., 2009)'
_computing_structure_refinement 'XL  (Sheldrick, 2008)'
_computing_structure_solution 'SHELXT 2018/2 (Sheldrick, 2018)'
_diffrn_ambient_temperature 100.00
_diffrn_detector 'Bruker APEX2 area detector'
_diffrn_detector_area_resol_mean 7.9
_diffrn_detector_type 'CCD area detector'
_diffrn_measured_fraction_theta_full 0.997
_diffrn_measured_fraction_theta_max 0.997
_diffrn_measurement_device 'three-circle diffractometer'
_diffrn_measurement_device_type 'Bruker APEX-II CCD'
_diffrn_measurement_method '\w and \f scans'
_diffrn_radiation_monochromator 'mirror optics'
_diffrn_radiation_probe x-ray
_diffrn_radiation_type MoK\a
_diffrn_radiation_wavelength 0.71073
_diffrn_reflns_av_R_equivalents 0.0513
_diffrn_reflns_av_unetI/netI 0.0444
_diffrn_reflns_Laue_measured_fraction_full 0.997
_diffrn_reflns_Laue_measured_fraction_max 0.997
_diffrn_reflns_limit_h_max 9
_diffrn_reflns_limit_h_min -9
_diffrn_reflns_limit_k_max 14
_diffrn_reflns_limit_k_min -14
_diffrn_reflns_limit_l_max 19
_diffrn_reflns_limit_l_min -19
_diffrn_reflns_number 13384
_diffrn_reflns_point_group_measured_fraction_full 0.998
_diffrn_reflns_point_group_measured_fraction_max 0.997
_diffrn_reflns_theta_full 25.242
_diffrn_reflns_theta_max 26.470
_diffrn_reflns_theta_min 2.568
_diffrn_source 'microfocus sealed X-ray tube'
_diffrn_source_current 1.4
_diffrn_source_power 0.07
_diffrn_source_type 'Incoatec I\ms'
_diffrn_source_voltage 50.0
_diffrn_standards_number 0
_exptl_absorpt_coefficient_mu 0.081
_exptl_absorpt_correction_T_max 0.7454
_exptl_absorpt_correction_T_min 0.6324
_exptl_absorpt_correction_type multi-scan
_exptl_absorpt_process_details
;
SADABS-2016/2 (Bruker,2016/2) was used for absorption correction.
wR2(int) was 0.0888 before and 0.0650 after correction.
The Ratio of minimum to maximum transmission is 0.8484.
The \l/2 correction factor is Not present.
;
_exptl_crystal_colour colourless
_exptl_crystal_colour_primary colourless
_exptl_crystal_density_diffrn 1.317
_exptl_crystal_description block
_exptl_crystal_F_000 608
_exptl_crystal_size_max 0.15
_exptl_crystal_size_mid 0.13
_exptl_crystal_size_min 0.12
_refine_diff_density_max 0.185
_refine_diff_density_min -0.199
_refine_diff_density_rms 0.038
_refine_ls_abs_structure_details
;
 Refined as an inversion twin.
;
_refine_ls_abs_structure_Flack 1.6(18)
_refine_ls_extinction_method none
_refine_ls_goodness_of_fit_ref 1.044
_refine_ls_hydrogen_treatment constr
_refine_ls_matrix_type full
_refine_ls_number_parameters 202
_refine_ls_number_reflns 2990
_refine_ls_number_restraints 0
_refine_ls_restrained_S_all 1.044
_refine_ls_R_factor_all 0.0391
_refine_ls_R_factor_gt 0.0335
_refine_ls_shift/su_max 0.000
_refine_ls_shift/su_mean 0.000
_refine_ls_structure_factor_coef Fsqd
_refine_ls_weighting_details 'w=1/[\s^2^(Fo^2^)+(0.0410P)^2^+0.3388P] where P=(Fo^2^+2Fc^2^)/3'
_refine_ls_weighting_scheme calc
_refine_ls_wR_factor_gt 0.0834
_refine_ls_wR_factor_ref 0.0866
_reflns_Friedel_coverage 0.730
_reflns_Friedel_fraction_full 0.999
_reflns_Friedel_fraction_max 0.997
_reflns_number_gt 2807
_reflns_number_total 2990
_reflns_threshold_expression 'I > 2\s(I)'
_cod_data_source_file d6cc01590e2.cif
_cod_data_source_block 1
_cod_depositor_comments 'Adding full bibliography for 7135750.cif.'
_cod_database_code 7135750
_shelx_shelxl_version_number 2019/2
_shelx_space_group_comment
;
The symmetry employed for this shelxl refinement is uniquely defined
by the following loop, which should always be used as a source of
symmetry information in preference to the above space-group names.
They are only intended as comments.
;
_shelx_estimated_absorpt_t_max 0.990
_shelx_estimated_absorpt_t_min 0.988
_olex2_refinement_description
;
1. Twinned data refinement
 Scales: -0.6(18)
 1.6(18)
2. Fixed Uiso
 At 1.2 times of:
  All C(H) groups, All N(H) groups
 At 1.5 times of:
  All C(H,H,H) groups
3.a Aromatic/amide H refined with riding coordinates:
 C1(H1), C2(H2), C3(H3), C4(H4), C5(H5), C12(H12), C13(H13), C16(H16),
 C17(H17), C18(H18), N1(H1A)
3.b Idealised Me refined as rotating group:
 C9(H9A,H9B,H9C), C20(H20A,H20B,H20C)
;
_olex2_submission_special_instructions 'No special instructions were received'

loop_
_space_group_symop_operation_xyz
'x, y, z'
'-x+1/2, -y, z+1/2'
'-x, y+1/2, -z+1/2'
'x+1/2, -y+1/2, -z'

loop_
_atom_site_label
_atom_site_type_symbol
_atom_site_fract_x
_atom_site_fract_y
_atom_site_fract_z
_atom_site_U_iso_or_equiv
_atom_site_adp_type
_atom_site_occupancy
_atom_site_site_symmetry_order
_atom_site_calc_flag
_atom_site_refinement_flags_posn
_atom_site_refinement_flags_adp
_atom_site_refinement_flags_occupancy
_atom_site_disorder_assembly
_atom_site_disorder_group
C1 C 1.0548(3) -0.01288(18) 0.68683(12) 0.0187(4) Uani 1 1 d . . . . .
H1 H 1.113354 0.059028 0.691391 0.022 Uiso 1 1 calc R U . . .
C2 C 1.1305(3) -0.11481(18) 0.71444(13) 0.0217(5) Uani 1 1 d . . . . .
H2 H 1.239701 -0.112241 0.738459 0.026 Uiso 1 1 calc R U . . .
C3 C 1.0471(3) -0.22065(18) 0.70708(13) 0.0232(5) Uani 1 1 d . . . . .
H3 H 1.098683 -0.290371 0.726481 0.028 Uiso 1 1 calc R U . . .
C4 C 0.8880(3) -0.22426(19) 0.67123(13) 0.0231(5) Uani 1 1 d . . . . .
H4 H 0.831342 -0.296695 0.665193 0.028 Uiso 1 1 calc R U . . .
C5 C 0.8117(3) -0.12187(17) 0.64424(13) 0.0203(4) Uani 1 1 d . . . . .
H5 H 0.702787 -0.124944 0.619996 0.024 Uiso 1 1 calc R U . . .
C6 C 0.8928(2) -0.01474(17) 0.65222(12) 0.0162(4) Uani 1 1 d . . . . .
C7 C 0.8127(3) 0.09543(16) 0.62687(12) 0.0162(4) Uani 1 1 d . . . . .
C8 C 0.6536(2) 0.13801(16) 0.64272(12) 0.0150(4) Uani 1 1 d . . . . .
C9 C 0.5173(3) 0.07578(18) 0.69010(13) 0.0199(4) Uani 1 1 d . . . . .
H9A H 0.425835 0.056047 0.651336 0.030 Uiso 1 1 calc R U . . .
H9B H 0.474450 0.126481 0.734924 0.030 Uiso 1 1 calc R U . . .
H9C H 0.562659 0.004169 0.714970 0.030 Uiso 1 1 calc R U . . .
C10 C 0.6507(2) 0.25569(16) 0.61049(12) 0.0141(4) Uani 1 1 d . . . . .
C11 C 0.8097(3) 0.27782(16) 0.57588(12) 0.0151(4) Uani 1 1 d . . . . .
C12 C 0.8539(2) 0.38421(17) 0.53764(13) 0.0171(4) Uani 1 1 d . . . . .
H12 H 0.960628 0.394702 0.512017 0.021 Uiso 1 1 calc R U . . .
C13 C 0.7377(2) 0.47190(17) 0.53874(12) 0.0170(4) Uani 1 1 d . . . . .
H13 H 0.765815 0.545287 0.514830 0.020 Uiso 1 1 calc R U . . .
C14 C 0.5749(2) 0.45613(17) 0.57489(12) 0.0151(4) Uani 1 1 d . . . . .
C15 C 0.4565(3) 0.54937(17) 0.57494(12) 0.0165(4) Uani 1 1 d . . . . .
C16 C 0.2956(3) 0.53335(17) 0.60380(13) 0.0190(4) Uani 1 1 d . . . . .
H16 H 0.217044 0.595636 0.602297 0.023 Uiso 1 1 calc R U . . .
C17 C 0.2486(2) 0.42362(17) 0.63562(13) 0.0193(4) Uani 1 1 d . . . . .
H17 H 0.136977 0.412337 0.655132 0.023 Uiso 1 1 calc R U . . .
C18 C 0.3597(2) 0.33269(17) 0.63914(12) 0.0171(4) Uani 1 1 d . . . . .
H18 H 0.324899 0.259900 0.661778 0.021 Uiso 1 1 calc R U . . .
C19 C 0.5261(2) 0.34620(16) 0.60935(12) 0.0149(4) Uani 1 1 d . . . . .
C20 C 0.4102(3) 0.75168(18) 0.54986(14) 0.0235(5) Uani 1 1 d . . . . .
H20A H 0.306398 0.735736 0.518811 0.035 Uiso 1 1 calc R U . . .
H20B H 0.466451 0.819622 0.525214 0.035 Uiso 1 1 calc R U . . .
H20C H 0.383539 0.767618 0.609050 0.035 Uiso 1 1 calc R U . . .
N1 N 0.9064(2) 0.18070(14) 0.58753(10) 0.0169(4) Uani 1 1 d . . . . .
H1A H 1.012140 0.173666 0.572282 0.020 Uiso 1 1 calc R U . . .
O1 O 0.51844(18) 0.65280(12) 0.54480(9) 0.0212(3) Uani 1 1 d . . . . .

loop_
_atom_site_aniso_label
_atom_site_aniso_U_11
_atom_site_aniso_U_22
_atom_site_aniso_U_33
_atom_site_aniso_U_23
_atom_site_aniso_U_13
_atom_site_aniso_U_12
C1 0.0166(10) 0.0212(10) 0.0184(10) 0.0012(8) 0.0037(8) 0.0014(8)
C2 0.0172(10) 0.0277(11) 0.0203(10) 0.0034(9) 0.0041(8) 0.0065(9)
C3 0.0287(11) 0.0197(10) 0.0212(10) 0.0044(8) 0.0076(9) 0.0096(9)
C4 0.0312(12) 0.0169(10) 0.0212(11) -0.0004(8) 0.0047(9) -0.0005(9)
C5 0.0222(10) 0.0201(9) 0.0185(10) -0.0015(8) -0.0004(9) 0.0010(9)
C6 0.0181(10) 0.0171(9) 0.0132(9) 0.0001(8) 0.0029(8) 0.0038(8)
C7 0.0169(9) 0.0165(9) 0.0153(9) -0.0006(7) -0.0018(8) -0.0008(8)
C8 0.0139(9) 0.0172(9) 0.0139(9) 0.0005(7) -0.0028(7) -0.0008(7)
C9 0.0157(9) 0.0206(10) 0.0234(10) 0.0056(8) -0.0006(8) -0.0002(9)
C10 0.0151(9) 0.0159(9) 0.0114(8) -0.0005(7) -0.0013(7) -0.0006(8)
C11 0.0150(9) 0.0159(9) 0.0146(9) -0.0008(7) -0.0011(8) 0.0012(8)
C12 0.0138(9) 0.0194(10) 0.0181(10) 0.0012(8) 0.0030(8) 0.0002(8)
C13 0.0169(9) 0.0153(9) 0.0189(10) 0.0014(8) 0.0006(8) -0.0022(8)
C14 0.0150(9) 0.0170(9) 0.0134(9) -0.0015(7) -0.0025(7) 0.0005(8)
C15 0.0169(9) 0.0171(9) 0.0154(9) -0.0016(8) -0.0024(8) 0.0010(8)
C16 0.0161(9) 0.0210(10) 0.0199(10) -0.0012(8) -0.0031(8) 0.0052(8)
C17 0.0126(8) 0.0266(10) 0.0186(10) -0.0010(8) -0.0004(8) -0.0009(8)
C18 0.0161(9) 0.0189(9) 0.0163(9) 0.0005(8) 0.0005(8) -0.0016(8)
C19 0.0149(9) 0.0178(9) 0.0120(9) -0.0016(7) -0.0017(7) 0.0012(8)
C20 0.0212(10) 0.0168(10) 0.0327(12) -0.0011(9) -0.0028(10) 0.0062(9)
N1 0.0139(8) 0.0178(8) 0.0190(9) 0.0018(7) 0.0027(7) 0.0016(7)
O1 0.0190(7) 0.0153(7) 0.0294(8) 0.0026(6) 0.0009(6) 0.0036(6)

loop_
_atom_type_symbol
_atom_type_description
_atom_type_scat_dispersion_real
_atom_type_scat_dispersion_imag
_atom_type_scat_source
C C 0.0033 0.0016 'International Tables Vol C Tables 4.2.6.8 and 6.1.1.4'
H H 0.0000 0.0000 'International Tables Vol C Tables 4.2.6.8 and 6.1.1.4'
N N 0.0061 0.0033 'International Tables Vol C Tables 4.2.6.8 and 6.1.1.4'
O O 0.0106 0.0060 'International Tables Vol C Tables 4.2.6.8 and 6.1.1.4'

loop_
_geom_angle_atom_site_label_1
_geom_angle_atom_site_label_2
_geom_angle_atom_site_label_3
_geom_angle
_geom_angle_site_symmetry_1
_geom_angle_site_symmetry_3
_geom_angle_publ_flag
C2 C1 H1 119.6 . . ?
C2 C1 C6 120.7(2) . . ?
C6 C1 H1 119.6 . . ?
C1 C2 H2 119.9 . . ?
C1 C2 C3 120.16(19) . . ?
C3 C2 H2 119.9 . . ?
C2 C3 H3 120.1 . . ?
C2 C3 C4 119.78(19) . . ?
C4 C3 H3 120.1 . . ?
C3 C4 H4 120.0 . . ?
C5 C4 C3 120.0(2) . . ?
C5 C4 H4 120.0 . . ?
C4 C5 H5 119.5 . . ?
C4 C5 C6 120.97(19) . . ?
C6 C5 H5 119.5 . . ?
C1 C6 C7 119.53(18) . . ?
C5 C6 C1 118.37(18) . . ?
C5 C6 C7 122.10(17) . . ?
C8 C7 C6 130.66(18) . . ?
N1 C7 C6 119.86(17) . . ?
N1 C7 C8 109.16(16) . . ?
C7 C8 C9 125.93(17) . . ?
C7 C8 C10 106.32(17) . . ?
C10 C8 C9 127.59(17) . . ?
C8 C9 H9A 109.5 . . ?
C8 C9 H9B 109.5 . . ?
C8 C9 H9C 109.5 . . ?
H9A C9 H9B 109.5 . . ?
H9A C9 H9C 109.5 . . ?
H9B C9 H9C 109.5 . . ?
C11 C10 C8 107.03(16) . . ?
C11 C10 C19 119.20(16) . . ?
C19 C10 C8 133.75(17) . . ?
C10 C11 C12 123.46(17) . . ?
N1 C11 C10 107.98(16) . . ?
N1 C11 C12 128.56(18) . . ?
C11 C12 H12 121.2 . . ?
C13 C12 C11 117.55(17) . . ?
C13 C12 H12 121.2 . . ?
C12 C13 H13 119.1 . . ?
C12 C13 C14 121.77(18) . . ?
C14 C13 H13 119.1 . . ?
C15 C14 C13 120.37(17) . . ?
C15 C14 C19 118.79(17) . . ?
C19 C14 C13 120.82(17) . . ?
C16 C15 C14 121.15(18) . . ?
O1 C15 C14 114.23(16) . . ?
O1 C15 C16 124.62(18) . . ?
C15 C16 H16 120.4 . . ?
C15 C16 C17 119.22(18) . . ?
C17 C16 H16 120.4 . . ?
C16 C17 H17 119.2 . . ?
C18 C17 C16 121.57(18) . . ?
C18 C17 H17 119.2 . . ?
C17 C18 H18 119.7 . . ?
C17 C18 C19 120.57(18) . . ?
C19 C18 H18 119.7 . . ?
C14 C19 C10 117.04(16) . . ?
C18 C19 C10 124.30(17) . . ?
C18 C19 C14 118.65(17) . . ?
H20A C20 H20B 109.5 . . ?
H20A C20 H20C 109.5 . . ?
H20B C20 H20C 109.5 . . ?
O1 C20 H20A 109.5 . . ?
O1 C20 H20B 109.5 . . ?
O1 C20 H20C 109.5 . . ?
C7 N1 H1A 125.3 . . ?
C11 N1 C7 109.49(16) . . ?
C11 N1 H1A 125.3 . . ?
C15 O1 C20 116.78(16) . . ?

loop_
_geom_bond_atom_site_label_1
_geom_bond_atom_site_label_2
_geom_bond_distance
_geom_bond_site_symmetry_2
_geom_bond_publ_flag
C1 H1 0.9500 . ?
C1 C2 1.386(3) . ?
C1 C6 1.403(3) . ?
C2 H2 0.9500 . ?
C2 C3 1.388(3) . ?
C3 H3 0.9500 . ?
C3 C4 1.390(3) . ?
C4 H4 0.9500 . ?
C4 C5 1.389(3) . ?
C5 H5 0.9500 . ?
C5 C6 1.393(3) . ?
C6 C7 1.471(3) . ?
C7 C8 1.381(3) . ?
C7 N1 1.379(2) . ?
C8 C9 1.501(3) . ?
C8 C10 1.443(3) . ?
C9 H9A 0.9800 . ?
C9 H9B 0.9800 . ?
C9 H9C 0.9800 . ?
C10 C11 1.404(3) . ?
C10 C19 1.436(3) . ?
C11 C12 1.407(3) . ?
C11 N1 1.367(2) . ?
C12 H12 0.9500 . ?
C12 C13 1.367(3) . ?
C13 H13 0.9500 . ?
C13 C14 1.429(3) . ?
C14 C15 1.426(3) . ?
C14 C19 1.428(3) . ?
C15 C16 1.373(3) . ?
C15 O1 1.371(2) . ?
C16 H16 0.9500 . ?
C16 C17 1.407(3) . ?
C17 H17 0.9500 . ?
C17 C18 1.369(3) . ?
C18 H18 0.9500 . ?
C18 C19 1.416(3) . ?
C20 H20A 0.9800 . ?
C20 H20B 0.9800 . ?
C20 H20C 0.9800 . ?
C20 O1 1.426(2) . ?
N1 H1A 0.8800 . ?

loop_
_geom_torsion_atom_site_label_1
_geom_torsion_atom_site_label_2
_geom_torsion_atom_site_label_3
_geom_torsion_atom_site_label_4
_geom_torsion
_geom_torsion_site_symmetry_1
_geom_torsion_site_symmetry_2
_geom_torsion_site_symmetry_3
_geom_torsion_site_symmetry_4
_geom_torsion_publ_flag
C1 C2 C3 C4 0.6(3) . . . . ?
C1 C6 C7 C8 -132.6(2) . . . . ?
C1 C6 C7 N1 40.1(3) . . . . ?
C2 C1 C6 C5 -1.7(3) . . . . ?
C2 C1 C6 C7 177.33(18) . . . . ?
C2 C3 C4 C5 -1.1(3) . . . . ?
C3 C4 C5 C6 0.2(3) . . . . ?
C4 C5 C6 C1 1.1(3) . . . . ?
C4 C5 C6 C7 -177.85(19) . . . . ?
C5 C6 C7 C8 46.4(3) . . . . ?
C5 C6 C7 N1 -140.87(19) . . . . ?
C6 C1 C2 C3 0.9(3) . . . . ?
C6 C7 C8 C9 -2.1(3) . . . . ?
C6 C7 C8 C10 173.74(19) . . . . ?
C6 C7 N1 C11 -175.36(16) . . . . ?
C7 C8 C10 C11 0.5(2) . . . . ?
C7 C8 C10 C19 -178.2(2) . . . . ?
C8 C7 N1 C11 -1.2(2) . . . . ?
C8 C10 C11 C12 179.52(18) . . . . ?
C8 C10 C11 N1 -1.2(2) . . . . ?
C8 C10 C19 C14 176.46(19) . . . . ?
C8 C10 C19 C18 -4.2(3) . . . . ?
C9 C8 C10 C11 176.17(19) . . . . ?
C9 C8 C10 C19 -2.5(3) . . . . ?
C10 C11 C12 C13 3.6(3) . . . . ?
C10 C11 N1 C7 1.5(2) . . . . ?
C11 C10 C19 C14 -2.0(3) . . . . ?
C11 C10 C19 C18 177.31(18) . . . . ?
C11 C12 C13 C14 -1.9(3) . . . . ?
C12 C11 N1 C7 -179.27(19) . . . . ?
C12 C13 C14 C15 -179.94(18) . . . . ?
C12 C13 C14 C19 -1.8(3) . . . . ?
C13 C14 C15 C16 175.21(18) . . . . ?
C13 C14 C15 O1 -5.2(3) . . . . ?
C13 C14 C19 C10 3.7(3) . . . . ?
C13 C14 C19 C18 -175.70(17) . . . . ?
C14 C15 C16 C17 1.5(3) . . . . ?
C14 C15 O1 C20 -174.89(16) . . . . ?
C15 C14 C19 C10 -178.12(17) . . . . ?
C15 C14 C19 C18 2.5(3) . . . . ?
C15 C16 C17 C18 0.5(3) . . . . ?
C16 C15 O1 C20 4.7(3) . . . . ?
C16 C17 C18 C19 -1.0(3) . . . . ?
C17 C18 C19 C10 -179.90(19) . . . . ?
C17 C18 C19 C14 -0.6(3) . . . . ?
C19 C10 C11 C12 -1.6(3) . . . . ?
C19 C10 C11 N1 177.67(16) . . . . ?
C19 C14 C15 C16 -3.0(3) . . . . ?
C19 C14 C15 O1 176.59(17) . . . . ?
N1 C7 C8 C9 -175.36(18) . . . . ?
N1 C7 C8 C10 0.4(2) . . . . ?
N1 C11 C12 C13 -175.53(19) . . . . ?
O1 C15 C16 C17 -178.07(18) . . . . ?

loop_
_twin_individual_id
_twin_individual_mass_fraction_refined
1 -0.6(18)
2 1.6(18)
